data_7131257
loop_
_publ_author_name
'Chowdhury, Tajrian'
'Evans, Matthew J.'
'Coles, Martyn P.'
'Bailey, Anna G.'
'Peveler, William J.'
'Wilson, Claire'
'Farnaby, Joy H.'

_publ_section_title
;
 Reduction chemistry yields stable and soluble divalent lanthanide
 tris(pyrazolyl)borate complexes.
;
_journal_issue 15
_journal_name_full 'Chemical communications (Cambridge, England)'
_journal_page_first 2134
_journal_page_last 2137
_journal_paper_doi 10.1039/d2cc03189b
_journal_volume 59
_journal_year 2023
_chemical_formula_moiety 'C36 H40 B4 Eu2 N24, 3(C7 H8)'
_chemical_formula_sum 'C57 H64 B4 Eu2 N24'
_chemical_formula_weight 1432.48
_space_group_crystal_system triclinic
_space_group_IT_number 2
_space_group_name_Hall '-P 1'
_space_group_name_H-M_alt 'P -1'
_atom_sites_solution_hydrogens geom
_atom_sites_solution_primary dual
_audit_creation_date 2022-02-16
_audit_creation_method
;
Olex2 1.5
(compiled 2021.10.07 svn.r9718050b for OlexSys, GUI svn.r6410)
;
_audit_update_record
;
2022-03-22 deposited with the CCDC.	2022-12-20 downloaded from the CCDC.
;
_cell_angle_alpha 81.9420(10)
_cell_angle_beta 68.6710(10)
_cell_angle_gamma 73.7510(10)
_cell_formula_units_Z 1
_cell_length_a 10.8751(4)
_cell_length_b 12.1292(5)
_cell_length_c 13.2669(4)
_cell_measurement_reflns_used 9896
_cell_measurement_temperature 150
_cell_measurement_theta_max 28.00
_cell_measurement_theta_min 2.36
_cell_volume 1563.57(10)
_computing_cell_refinement 'SAINT V8.40B (Bruker, 2016)'
_computing_data_collection 'APEX3 Ver. 2016.9-0 (Bruker-AXS, 2016)'
_computing_data_reduction 'SAINT V8.40B (Bruker, 2016)'
_computing_molecular_graphics 'Olex2 1.5 (Dolomanov et al., 2009)'
_computing_publication_material 'Olex2 1.5 (Dolomanov et al., 2009)'
_computing_structure_refinement 'SHELXL 2018/3 (Sheldrick, 2015)'
_computing_structure_solution 'SHELXT 2018/2 (Sheldrick, 2018)'
_diffrn_ambient_temperature 150
_diffrn_detector 'charge integrating pixel array detector'
_diffrn_detector_area_resol_mean 7.4074
_diffrn_detector_type 'Bruker PHOTON II'
_diffrn_measured_fraction_theta_full 0.999
_diffrn_measured_fraction_theta_max 0.997
_diffrn_measurement_device 'four-circle diffractometer'
_diffrn_measurement_device_type 'Bruker D8 VENTURE'
_diffrn_measurement_method '\f and \w scans'
_diffrn_radiation_collimation 'focusing mirrors'
_diffrn_radiation_monochromator 'multilayer mirror optics'
_diffrn_radiation_type MoK\a
_diffrn_radiation_wavelength 0.71073
_diffrn_reflns_av_R_equivalents 0.0563
_diffrn_reflns_av_unetI/netI 0.0580
_diffrn_reflns_Laue_measured_fraction_full 0.999
_diffrn_reflns_Laue_measured_fraction_max 0.997
_diffrn_reflns_limit_h_max 14
_diffrn_reflns_limit_h_min -14
_diffrn_reflns_limit_k_max 16
_diffrn_reflns_limit_k_min -16
_diffrn_reflns_limit_l_max 17
_diffrn_reflns_limit_l_min -17
_diffrn_reflns_number 27534
_diffrn_reflns_point_group_measured_fraction_full 0.999
_diffrn_reflns_point_group_measured_fraction_max 0.997
_diffrn_reflns_theta_full 25.242
_diffrn_reflns_theta_max 28.264
_diffrn_reflns_theta_min 2.075
_diffrn_source 'microfocus sealed tube'
_diffrn_source_current 1.4
_diffrn_source_power 0.07
_diffrn_source_type 'INCOATEC I\ms 3.0'
_diffrn_source_voltage 50.0
_diffrn_standards_number 0
_exptl_absorpt_coefficient_mu 2.046
_exptl_absorpt_correction_T_max 0.7457
_exptl_absorpt_correction_T_min 0.6679
_exptl_absorpt_correction_type multi-scan
_exptl_absorpt_process_details
;
SADABS-2016/2 (Bruker,2016/2) was used for absorption correction.
wR2(int) was 0.0832 before and 0.0612 after correction.
The Ratio of minimum to maximum transmission is 0.8957.
The \l/2 correction factor is Not present.
;
_exptl_crystal_colour yellow
_exptl_crystal_colour_primary yellow
_exptl_crystal_density_diffrn 1.521
_exptl_crystal_description tablet
_exptl_crystal_F_000 720
_exptl_crystal_size_max 0.13
_exptl_crystal_size_mid 0.06
_exptl_crystal_size_min 0.02
_refine_diff_density_max 1.098
_refine_diff_density_min -0.830
_refine_diff_density_rms 0.131
_refine_ls_extinction_method none
_refine_ls_goodness_of_fit_ref 1.076
_refine_ls_hydrogen_treatment constr
_refine_ls_matrix_type full
_refine_ls_number_parameters 407
_refine_ls_number_reflns 7742
_refine_ls_number_restraints 50
_refine_ls_restrained_S_all 1.088
_refine_ls_R_factor_all 0.0478
_refine_ls_R_factor_gt 0.0389
_refine_ls_shift/su_max 0.002
_refine_ls_shift/su_mean 0.000
_refine_ls_structure_factor_coef Fsqd
_refine_ls_weighting_details 'w=1/[\s^2^(Fo^2^)+(0.0269P)^2^+2.7950P] where P=(Fo^2^+2Fc^2^)/3'
_refine_ls_weighting_scheme calc
_refine_ls_wR_factor_gt 0.0826
_refine_ls_wR_factor_ref 0.0863
_reflns_Friedel_coverage 0.000
_reflns_number_gt 6832
_reflns_number_total 7742
_reflns_threshold_expression 'I > 2\s(I)'
_cod_data_source_file d2cc03189b2.cif
_cod_data_source_block 1_Eu
_cod_depositor_comments 'Adding full bibliography for 7131257--7131266.cif.'
_cod_database_code 7131257
_shelx_shelxl_version_number 2018/3
_shelx_space_group_comment
;
The symmetry employed for this shelxl refinement is uniquely defined
by the following loop, which should always be used as a source of
symmetry information in preference to the above space-group names.
They are only intended as comments.
;
_shelx_estimated_absorpt_t_max 0.960
_shelx_estimated_absorpt_t_min 0.777
_olex2_refinement_description
;
1. Fixed Uiso
 At 1.2 times of:
  All B(H) groups, All C(H) groups
 At 1.5 times of:
  All C(H,H,H) groups
2. Restrained distances
 C30-C28
 1.51 with sigma of 0.02
 C20-C19 = C24-C19 = C24-C23 = C23-C22 = C22-C21 = C21-C20 = C29-C27 = C30-C29
 = C30-C26_$1 = C27_$1-C26_$1 = C28_$1-C27_$1 = C28_$1-C27
 1.39 with sigma of 0.02
 C25-C19
 1.51 with sigma of 0.02
3. Uiso/Uaniso restraints and constraints
C30 \\sim C26 \\sim C27 \\sim C28 \\sim C30 \\sim C28 \\sim C29 \\sim C27 \\sim
C29 \\sim C26: within 1.7A with sigma of 0.02 and sigma for terminal atoms of
0.04 within 1.7A
4. Others
 Fixed Sof: C26(0.5) C28(0.5) C29(0.5)
5.a Ternary CH refined with riding coordinates:
 C13(H13), C14(H14), C15(H15), B1(H1A), B2(H2A)
5.b Aromatic/amide H refined with riding coordinates:
 C1(H1), C2(H2), C3(H3), C4(H4), C5(H5), C6(H6), C7(H7), C8(H8), C9(H9),
 C10(H10), C11(H11), C12(H12), C16(H16), C17(H17), C18(H18), C20(H20), C21(H21),
  C22(H22), C23(H23), C24(H24)
5.c Idealised Me refined as rotating group:
 C25(H25A,H25B,H25C)
;
_olex2_submission_special_instructions 'No special instructions were received'

loop_
_space_group_symop_operation_xyz
'x, y, z'
'-x, -y, -z'

loop_
_atom_site_label
_atom_site_type_symbol
_atom_site_fract_x
_atom_site_fract_y
_atom_site_fract_z
_atom_site_U_iso_or_equiv
_atom_site_adp_type
_atom_site_occupancy
_atom_site_site_symmetry_order
_atom_site_calc_flag
_atom_site_refinement_flags_posn
_atom_site_refinement_flags_adp
_atom_site_refinement_flags_occupancy
_atom_site_disorder_assembly
_atom_site_disorder_group
Eu1 Eu 0.63574(2) 0.86494(2) 0.58868(2) 0.01616(6) Uani 1 1 d . . . . .
N1 N 0.8882(3) 0.8048(3) 0.5780(3) 0.0205(6) Uani 1 1 d . . . . .
N2 N 0.9250(3) 0.7377(3) 0.6594(3) 0.0211(7) Uani 1 1 d . . . . .
N3 N 0.7255(3) 0.6347(3) 0.6033(3) 0.0247(7) Uani 1 1 d . . . . .
N4 N 0.8090(3) 0.5849(3) 0.6626(3) 0.0217(7) Uani 1 1 d . . . . .
N5 N 0.6133(3) 0.8001(3) 0.7900(3) 0.0237(7) Uani 1 1 d . . . . .
N6 N 0.7115(3) 0.7196(3) 0.8185(3) 0.0213(7) Uani 1 1 d . . . . .
N7 N 0.7128(3) 0.7949(3) 0.3907(3) 0.0210(7) Uani 1 1 d . . . . .
N8 N 0.6245(3) 0.8066(3) 0.3368(2) 0.0200(6) Uani 1 1 d . . . . .
N9 N 0.3784(3) 0.9334(3) 0.5450(3) 0.0187(6) Uani 1 1 d . . . . .
N10 N 0.4269(3) 0.8217(3) 0.5151(2) 0.0181(6) Uani 1 1 d . . . . .
N11 N 0.3510(3) 0.9572(3) 0.3168(3) 0.0258(7) Uani 1 1 d . . . . .
N12 N 0.3859(3) 0.8405(3) 0.3355(3) 0.0207(6) Uani 1 1 d . . . . .
C1 C 0.9865(4) 0.8615(3) 0.5289(3) 0.0234(8) Uani 1 1 d . . . . .
H1 H 0.988022 0.913419 0.470068 0.028 Uiso 1 1 calc R U . . .
C2 C 1.0840(4) 0.8321(3) 0.5774(3) 0.0263(9) Uani 1 1 d . . . . .
H2 H 1.161645 0.859375 0.558612 0.032 Uiso 1 1 calc R U . . .
C3 C 1.0426(4) 0.7541(3) 0.6592(3) 0.0262(9) Uani 1 1 d . . . . .
H3 H 1.088169 0.718295 0.706931 0.031 Uiso 1 1 calc R U . . .
C4 C 0.7354(4) 0.5521(3) 0.5422(3) 0.0252(8) Uani 1 1 d . . . . .
H4 H 0.688720 0.561593 0.493923 0.030 Uiso 1 1 calc R U . . .
C5 C 0.8243(4) 0.4497(3) 0.5596(3) 0.0301(9) Uani 1 1 d . . . . .
H5 H 0.847836 0.380183 0.526970 0.036 Uiso 1 1 calc R U . . .
C6 C 0.8689(4) 0.4745(3) 0.6348(3) 0.0302(9) Uani 1 1 d . . . . .
H6 H 0.931069 0.423505 0.662925 0.036 Uiso 1 1 calc R U . . .
C7 C 0.5221(4) 0.8445(4) 0.8823(3) 0.0302(9) Uani 1 1 d . . . . .
H7 H 0.443698 0.902526 0.886639 0.036 Uiso 1 1 calc R U . . .
C8 C 0.5583(5) 0.7938(4) 0.9707(3) 0.0342(10) Uani 1 1 d . . . . .
H8 H 0.511590 0.809798 1.043359 0.041 Uiso 1 1 calc R U . . .
C9 C 0.6792(4) 0.7145(4) 0.9268(3) 0.0292(9) Uani 1 1 d . . . . .
H9 H 0.730362 0.665299 0.965533 0.035 Uiso 1 1 calc R U . . .
C10 C 0.8349(4) 0.7893(3) 0.3143(3) 0.0284(9) Uani 1 1 d . . . . .
H10 H 0.914858 0.781320 0.328249 0.034 Uiso 1 1 calc R U . . .
C11 C 0.8270(4) 0.7969(4) 0.2110(3) 0.0316(9) Uani 1 1 d . . . . .
H11 H 0.897301 0.795889 0.144871 0.038 Uiso 1 1 calc R U . . .
C12 C 0.6922(4) 0.8063(4) 0.2288(3) 0.0289(9) Uani 1 1 d . . . . .
H12 H 0.653862 0.811479 0.175491 0.035 Uiso 1 1 calc R U . . .
C13 C 0.3306(3) 0.9275(3) 0.6547(3) 0.0195(7) Uani 1 1 d . . . . .
H13 H 0.271123 0.992863 0.699148 0.023 Uiso 1 1 calc R U . . .
C14 C 0.3498(4) 0.8133(3) 0.6944(3) 0.0248(8) Uani 1 1 d . . . . .
H14 H 0.309772 0.785549 0.769139 0.030 Uiso 1 1 calc R U . . .
C15 C 0.4086(4) 0.7498(3) 0.6046(3) 0.0215(8) Uani 1 1 d . . . . .
H15 H 0.419682 0.666755 0.604447 0.026 Uiso 1 1 calc R U . . .
C16 C 0.2653(4) 0.9752(4) 0.2622(3) 0.0290(9) Uani 1 1 d . . . . .
H16 H 0.225324 1.047078 0.237903 0.035 Uiso 1 1 calc R U . . .
C17 C 0.2435(4) 0.8722(3) 0.2464(3) 0.0257(8) Uani 1 1 d . . . . .
H17 H 0.187415 0.862202 0.211439 0.031 Uiso 1 1 calc R U . . .
C18 C 0.3214(4) 0.7898(3) 0.2930(3) 0.0252(8) Uani 1 1 d . . . . .
H18 H 0.329119 0.711222 0.295218 0.030 Uiso 1 1 calc R U . . .
B1 B 0.8428(4) 0.6534(4) 0.7329(4) 0.0223(9) Uani 1 1 d . . . . .
H1A H 0.903974 0.595481 0.773698 0.027 Uiso 1 1 calc R U . . .
B2 B 0.4814(4) 0.7818(4) 0.3973(4) 0.0227(9) Uani 1 1 d . . . . .
H2A H 0.492484 0.691921 0.399951 0.027 Uiso 1 1 calc R U . . .
C19 C 0.2769(5) 0.5893(4) 0.9754(3) 0.0335(10) Uani 1 1 d D . . . .
C20 C 0.4063(5) 0.5664(4) 0.8966(4) 0.0386(11) Uani 1 1 d D . . . .
H20 H 0.477945 0.583500 0.908667 0.046 Uiso 1 1 calc R U . . .
C21 C 0.4290(6) 0.5191(4) 0.8018(4) 0.0501(14) Uani 1 1 d D . . . .
H21 H 0.515963 0.504052 0.750161 0.060 Uiso 1 1 calc R U . . .
C22 C 0.3247(7) 0.4937(4) 0.7821(4) 0.0528(15) Uani 1 1 d D . . . .
H22 H 0.341024 0.460487 0.717942 0.063 Uiso 1 1 calc R U . . .
C23 C 0.1956(6) 0.5178(4) 0.8583(5) 0.0531(14) Uani 1 1 d D . . . .
H23 H 0.124077 0.502107 0.844954 0.064 Uiso 1 1 calc R U . . .
C24 C 0.1722(5) 0.5651(4) 0.9543(4) 0.0423(12) Uani 1 1 d D . . . .
H24 H 0.084837 0.580850 1.005347 0.051 Uiso 1 1 calc R U . . .
C25 C 0.2548(6) 0.6379(5) 1.0804(4) 0.0533(14) Uani 1 1 d D . . . .
H25A H 0.280651 0.576802 1.128814 0.080 Uiso 1 1 calc R U . . .
H25B H 0.160346 0.676020 1.112576 0.080 Uiso 1 1 calc R U . . .
H25C H 0.309290 0.692024 1.067115 0.080 Uiso 1 1 calc R U . . .
C26 C 0.1679(9) 1.0094(8) 1.0259(7) 0.040(2) Uani 0.5 1 d . U P A .
C27 C 0.1118(7) 0.9367(5) 0.9798(4) 0.0590(16) Uani 1 1 d D U . . .
C28 C -0.0025(10) 0.9692(8) 0.9672(7) 0.040(2) Uani 0.5 1 d D U P A -1
C29 C 0.0561(10) 0.8637(8) 0.9324(8) 0.046(2) Uani 0.5 1 d D U P A .
C30 C -0.0607(8) 0.8917(5) 0.9190(5) 0.0679(18) Uani 1 1 d D U . . .

loop_
_atom_site_aniso_label
_atom_site_aniso_U_11
_atom_site_aniso_U_22
_atom_site_aniso_U_33
_atom_site_aniso_U_23
_atom_site_aniso_U_13
_atom_site_aniso_U_12
Eu1 0.01475(9) 0.01645(9) 0.01887(10) -0.00010(6) -0.00803(7) -0.00357(6)
N1 0.0197(15) 0.0167(15) 0.0286(17) -0.0001(13) -0.0132(13) -0.0034(12)
N2 0.0174(15) 0.0193(16) 0.0271(17) -0.0008(13) -0.0106(13) -0.0013(12)
N3 0.0248(17) 0.0175(16) 0.0323(19) 0.0010(13) -0.0116(14) -0.0044(13)
N4 0.0196(15) 0.0172(15) 0.0264(17) 0.0030(13) -0.0079(13) -0.0034(13)
N5 0.0207(16) 0.0264(17) 0.0219(17) 0.0007(13) -0.0084(13) -0.0018(13)
N6 0.0227(16) 0.0228(16) 0.0200(16) 0.0028(13) -0.0095(13) -0.0068(13)
N7 0.0162(15) 0.0209(16) 0.0220(16) -0.0022(13) -0.0048(12) -0.0003(12)
N8 0.0206(15) 0.0198(15) 0.0197(16) -0.0018(12) -0.0074(13) -0.0041(13)
N9 0.0143(14) 0.0190(15) 0.0252(17) 0.0009(12) -0.0097(12) -0.0048(12)
N10 0.0143(14) 0.0162(14) 0.0250(16) -0.0003(12) -0.0079(12) -0.0044(12)
N11 0.0306(18) 0.0194(16) 0.0341(19) -0.0040(14) -0.0194(15) -0.0039(14)
N12 0.0208(15) 0.0183(15) 0.0260(17) -0.0042(13) -0.0102(13) -0.0050(13)
C1 0.028(2) 0.0157(17) 0.026(2) -0.0006(15) -0.0088(16) -0.0057(15)
C2 0.0171(18) 0.028(2) 0.037(2) -0.0036(17) -0.0096(17) -0.0085(16)
C3 0.0195(18) 0.031(2) 0.033(2) -0.0044(17) -0.0164(17) -0.0011(16)
C4 0.027(2) 0.0220(19) 0.027(2) -0.0026(16) -0.0061(17) -0.0107(16)
C5 0.036(2) 0.0183(19) 0.029(2) -0.0058(16) -0.0017(18) -0.0067(17)
C6 0.029(2) 0.0184(19) 0.032(2) 0.0012(16) -0.0027(18) -0.0011(17)
C7 0.023(2) 0.037(2) 0.028(2) -0.0078(18) -0.0049(17) -0.0068(18)
C8 0.038(2) 0.044(3) 0.021(2) -0.0030(18) -0.0067(18) -0.014(2)
C9 0.034(2) 0.033(2) 0.022(2) 0.0044(17) -0.0105(17) -0.0124(19)
C10 0.0194(19) 0.027(2) 0.033(2) -0.0027(17) -0.0054(17) -0.0005(16)
C11 0.029(2) 0.032(2) 0.027(2) -0.0048(18) -0.0018(17) -0.0059(18)
C12 0.034(2) 0.032(2) 0.022(2) -0.0042(17) -0.0081(17) -0.0104(18)
C13 0.0120(16) 0.0255(19) 0.0193(18) -0.0024(15) -0.0030(14) -0.0043(14)
C14 0.0187(18) 0.030(2) 0.024(2) 0.0034(16) -0.0065(15) -0.0071(16)
C15 0.0161(17) 0.0207(18) 0.027(2) 0.0035(15) -0.0064(15) -0.0073(15)
C16 0.033(2) 0.025(2) 0.035(2) -0.0074(17) -0.0212(19) -0.0011(17)
C17 0.0225(19) 0.032(2) 0.029(2) -0.0090(17) -0.0120(16) -0.0076(17)
C18 0.030(2) 0.023(2) 0.025(2) -0.0059(16) -0.0075(17) -0.0100(17)
B1 0.024(2) 0.020(2) 0.025(2) 0.0049(17) -0.0140(18) -0.0039(17)
B2 0.024(2) 0.022(2) 0.025(2) -0.0016(17) -0.0092(18) -0.0077(18)
C19 0.042(3) 0.025(2) 0.031(2) 0.0048(18) -0.013(2) -0.0063(19)
C20 0.039(3) 0.028(2) 0.043(3) 0.010(2) -0.013(2) -0.007(2)
C21 0.057(3) 0.035(3) 0.036(3) 0.006(2) -0.002(2) 0.000(2)
C22 0.086(4) 0.029(3) 0.041(3) -0.002(2) -0.027(3) -0.004(3)
C23 0.068(4) 0.037(3) 0.069(4) 0.004(3) -0.041(3) -0.014(3)
C24 0.034(2) 0.039(3) 0.050(3) 0.006(2) -0.013(2) -0.008(2)
C25 0.062(4) 0.052(3) 0.039(3) -0.003(2) -0.011(3) -0.012(3)
C26 0.034(5) 0.055(6) 0.024(4) -0.001(4) -0.012(4) 0.000(4)
C27 0.093(4) 0.042(3) 0.028(3) 0.001(2) -0.021(3) 0.003(3)
C28 0.061(6) 0.038(5) 0.027(5) 0.015(4) -0.025(4) -0.016(4)
C29 0.054(6) 0.038(5) 0.028(5) 0.006(4) -0.002(4) -0.003(4)
C30 0.114(5) 0.054(4) 0.042(3) 0.001(3) -0.043(4) -0.011(4)

loop_
_atom_type_symbol
_atom_type_description
_atom_type_scat_dispersion_real
_atom_type_scat_dispersion_imag
_atom_type_scat_source
C C 0.0033 0.0016 'International Tables Vol C Tables 4.2.6.8 and 6.1.1.4'
H H 0.0000 0.0000 'International Tables Vol C Tables 4.2.6.8 and 6.1.1.4'
B B 0.0013 0.0007 'International Tables Vol C Tables 4.2.6.8 and 6.1.1.4'
Eu Eu -0.1578 3.6682 'International Tables Vol C Tables 4.2.6.8 and 6.1.1.4'
N N 0.0061 0.0033 'International Tables Vol C Tables 4.2.6.8 and 6.1.1.4'

loop_
_geom_angle_atom_site_label_1
_geom_angle_atom_site_label_2
_geom_angle_atom_site_label_3
_geom_angle
_geom_angle_site_symmetry_1
_geom_angle_site_symmetry_3
_geom_angle_publ_flag
N1 Eu1 N3 68.78(10) . . ?
N1 Eu1 N5 78.15(10) . . ?
N1 Eu1 N7 89.28(10) . . ?
N1 Eu1 N9 166.50(9) . . ?
N1 Eu1 N9 103.28(9) . 2_676 ?
N1 Eu1 N10 146.34(9) . . ?
N1 Eu1 N11 78.92(10) . 2_676 ?
N1 Eu1 C13 167.14(10) . . ?
N1 Eu1 C14 146.05(10) . . ?
N1 Eu1 C15 138.66(10) . . ?
N3 Eu1 N9 147.85(10) . 2_676 ?
N3 Eu1 N9 111.59(9) . . ?
N3 Eu1 N10 86.06(9) . . ?
N3 Eu1 N11 134.90(10) . 2_676 ?
N3 Eu1 C13 109.03(10) . . ?
N3 Eu1 C14 83.45(10) . . ?
N3 Eu1 C15 69.93(10) . . ?
N5 Eu1 N3 70.82(10) . . ?
N5 Eu1 N7 145.10(10) . . ?
N5 Eu1 N9 139.88(10) . 2_676 ?
N5 Eu1 N9 115.04(9) . . ?
N5 Eu1 N10 115.23(9) . . ?
N5 Eu1 N11 72.42(10) . 2_676 ?
N5 Eu1 C13 89.13(10) . . ?
N5 Eu1 C14 74.41(10) . . ?
N5 Eu1 C15 90.43(10) . . ?
N7 Eu1 N3 74.28(10) . . ?
N7 Eu1 N9 74.52(9) . 2_676 ?
N7 Eu1 N9 78.12(9) . . ?
N7 Eu1 N10 61.73(9) . . ?
N7 Eu1 N11 137.24(10) . 2_676 ?
N7 Eu1 C13 102.45(10) . . ?
N7 Eu1 C14 101.98(10) . . ?
N7 Eu1 C15 77.71(10) . . ?
N9 Eu1 N9 68.90(10) 2_676 . ?
N9 Eu1 N10 86.01(8) 2_676 . ?
N9 Eu1 N10 26.80(8) . . ?
N9 Eu1 C13 85.16(9) 2_676 . ?
N9 Eu1 C13 26.35(9) . . ?
N9 Eu1 C14 43.93(9) . . ?
N9 Eu1 C14 110.56(9) 2_676 . ?
N9 Eu1 C15 43.37(9) . . ?
N9 Eu1 C15 110.44(9) 2_676 . ?
N10 Eu1 C13 42.48(9) . . ?
N10 Eu1 C14 42.61(9) . . ?
N10 Eu1 C15 25.79(9) . . ?
N11 Eu1 N9 68.69(9) 2_676 2_676 ?
N11 Eu1 N9 107.09(9) 2_676 . ?
N11 Eu1 N10 133.75(9) 2_676 . ?
N11 Eu1 C13 95.53(10) 2_676 . ?
N11 Eu1 C14 110.68(11) 2_676 . ?
N11 Eu1 C15 135.35(10) 2_676 . ?
C13 Eu1 C14 26.34(10) . . ?
C13 Eu1 C15 42.00(10) . . ?
C15 Eu1 C14 25.31(10) . . ?
N2 N1 Eu1 120.4(2) . . ?
C1 N1 Eu1 128.6(2) . . ?
C1 N1 N2 105.7(3) . . ?
N1 N2 B1 122.6(3) . . ?
C3 N2 N1 109.3(3) . . ?
C3 N2 B1 128.0(3) . . ?
N4 N3 Eu1 120.4(2) . . ?
C4 N3 Eu1 131.9(3) . . ?
C4 N3 N4 105.4(3) . . ?
N3 N4 B1 122.9(3) . . ?
C6 N4 N3 109.1(3) . . ?
C6 N4 B1 127.2(3) . . ?
N6 N5 Eu1 123.1(2) . . ?
C7 N5 Eu1 130.5(3) . . ?
C7 N5 N6 105.7(3) . . ?
N5 N6 B1 122.0(3) . . ?
C9 N6 N5 109.7(3) . . ?
C9 N6 B1 128.1(3) . . ?
N8 N7 Eu1 122.9(2) . . ?
C10 N7 Eu1 126.0(3) . . ?
C10 N7 N8 105.8(3) . . ?
N7 N8 B2 120.2(3) . . ?
C12 N8 N7 110.0(3) . . ?
C12 N8 B2 126.9(3) . . ?
Eu1 N9 Eu1 111.10(10) 2_676 . ?
N10 N9 Eu1 78.05(17) . . ?
N10 N9 Eu1 128.4(2) . 2_676 ?
C13 N9 Eu1 79.71(19) . . ?
C13 N9 Eu1 126.3(2) . 2_676 ?
C13 N9 N10 105.2(3) . . ?
N9 N10 Eu1 75.15(17) . . ?
N9 N10 B2 125.5(3) . . ?
C15 N10 Eu1 82.2(2) . . ?
C15 N10 N9 109.9(3) . . ?
C15 N10 B2 124.4(3) . . ?
B2 N10 Eu1 114.6(2) . . ?
N12 N11 Eu1 132.5(2) . 2_676 ?
C16 N11 Eu1 119.4(2) . 2_676 ?
C16 N11 N12 105.3(3) . . ?
N11 N12 B2 123.2(3) . . ?
C18 N12 N11 109.8(3) . . ?
C18 N12 B2 127.0(3) . . ?
N1 C1 H1 124.6 . . ?
N1 C1 C2 110.9(4) . . ?
C2 C1 H1 124.6 . . ?
C1 C2 H2 127.3 . . ?
C3 C2 C1 105.3(3) . . ?
C3 C2 H2 127.3 . . ?
N2 C3 C2 108.8(3) . . ?
N2 C3 H3 125.6 . . ?
C2 C3 H3 125.6 . . ?
N3 C4 H4 124.2 . . ?
N3 C4 C5 111.7(4) . . ?
C5 C4 H4 124.2 . . ?
C4 C5 H5 127.9 . . ?
C6 C5 C4 104.3(4) . . ?
C6 C5 H5 127.9 . . ?
N4 C6 C5 109.5(4) . . ?
N4 C6 H6 125.2 . . ?
C5 C6 H6 125.2 . . ?
N5 C7 H7 124.2 . . ?
N5 C7 C8 111.7(4) . . ?
C8 C7 H7 124.2 . . ?
C7 C8 H8 127.9 . . ?
C9 C8 C7 104.1(4) . . ?
C9 C8 H8 127.9 . . ?
N6 C9 C8 108.8(4) . . ?
N6 C9 H9 125.6 . . ?
C8 C9 H9 125.6 . . ?
N7 C10 H10 124.4 . . ?
N7 C10 C11 111.2(4) . . ?
C11 C10 H10 124.4 . . ?
C10 C11 H11 127.7 . . ?
C12 C11 C10 104.5(4) . . ?
C12 C11 H11 127.7 . . ?
N8 C12 C11 108.5(4) . . ?
N8 C12 H12 125.8 . . ?
C11 C12 H12 125.8 . . ?
Eu1 C13 H13 123.7 . . ?
N9 C13 Eu1 73.94(19) . . ?
N9 C13 H13 123.7 . . ?
N9 C13 C14 110.9(3) . . ?
C14 C13 Eu1 81.3(2) . . ?
C14 C13 H13 123.7 . . ?
Eu1 C14 H14 126.8 . . ?
C13 C14 Eu1 72.4(2) . . ?
C13 C14 H14 126.8 . . ?
C15 C14 Eu1 76.5(2) . . ?
C15 C14 C13 104.9(3) . . ?
C15 C14 H14 126.8 . . ?
Eu1 C15 H15 125.0 . . ?
N10 C15 Eu1 71.96(19) . . ?
N10 C15 C14 109.1(3) . . ?
N10 C15 H15 125.0 . . ?
C14 C15 Eu1 78.2(2) . . ?
C14 C15 H15 125.0 . . ?
N11 C16 H16 124.5 . . ?
N11 C16 C17 111.1(4) . . ?
C17 C16 H16 124.5 . . ?
C16 C17 H17 127.4 . . ?
C18 C17 C16 105.1(3) . . ?
C18 C17 H17 127.4 . . ?
N12 C18 C17 108.7(3) . . ?
N12 C18 H18 125.7 . . ?
C17 C18 H18 125.7 . . ?
N2 B1 N6 110.5(3) . . ?
N2 B1 H1A 108.6 . . ?
N4 B1 N2 109.2(3) . . ?
N4 B1 N6 111.2(3) . . ?
N4 B1 H1A 108.6 . . ?
N6 B1 H1A 108.6 . . ?
N8 B2 H2A 108.5 . . ?
N10 B2 N8 109.3(3) . . ?
N10 B2 H2A 108.5 . . ?
N12 B2 N8 109.7(3) . . ?
N12 B2 N10 112.3(3) . . ?
N12 B2 H2A 108.5 . . ?
C20 C19 C25 119.9(5) . . ?
C24 C19 C20 118.3(4) . . ?
C24 C19 C25 121.8(5) . . ?
C19 C20 H20 119.7 . . ?
C21 C20 C19 120.6(5) . . ?
C21 C20 H20 119.7 . . ?
C20 C21 H21 119.6 . . ?
C20 C21 C22 120.7(5) . . ?
C22 C21 H21 119.6 . . ?
C21 C22 H22 120.3 . . ?
C21 C22 C23 119.4(5) . . ?
C23 C22 H22 120.3 . . ?
C22 C23 H23 119.9 . . ?
C22 C23 C24 120.2(5) . . ?
C24 C23 H23 119.9 . . ?
C19 C24 H24 119.6 . . ?
C23 C24 C19 120.8(5) . . ?
C23 C24 H24 119.6 . . ?
C19 C25 H25A 109.5 . . ?
C19 C25 H25B 109.5 . . ?
C19 C25 H25C 109.5 . . ?
H25A C25 H25B 109.5 . . ?
H25A C25 H25C 109.5 . . ?
H25B C25 H25C 109.5 . . ?
C27 C26 C28 52.7(4) . 2_577 ?
C30 C26 C27 111.5(7) 2_577 . ?
C30 C26 C28 58.8(5) 2_577 2_577 ?
C26 C27 C29 179.5(7) . . ?
C28 C27 C26 71.4(6) 2_577 . ?
C28 C27 C26 123.9(7) . . ?
C28 C27 C28 54.6(7) . 2_577 ?
C28 C27 C29 108.9(7) 2_577 . ?
C28 C27 C29 56.2(6) . . ?
C27 C28 C29 71.5(7) . . ?
C27 C28 C30 123.4(8) . . ?
C29 C28 C30 52.0(5) . . ?
C28 C29 C27 52.3(5) . . ?
C30 C29 C27 126.5(8) . . ?
C30 C29 C28 74.2(7) . . ?
C26 C30 C28 68.2(6) 2_577 . ?
C29 C30 C26 120.3(7) . 2_577 ?
C29 C30 C28 53.8(6) . . ?

loop_
_geom_bond_atom_site_label_1
_geom_bond_atom_site_label_2
_geom_bond_distance
_geom_bond_site_symmetry_2
_geom_bond_publ_flag
Eu1 N1 2.591(3) . ?
Eu1 N3 2.692(3) . ?
Eu1 N5 2.618(3) . ?
Eu1 N7 2.636(3) . ?
Eu1 N9 2.815(3) 2_676 ?
Eu1 N9 2.933(3) . ?
Eu1 N10 2.968(3) . ?
Eu1 N11 2.704(3) 2_676 ?
Eu1 C13 3.003(3) . ?
Eu1 C14 3.114(4) . ?
Eu1 C15 3.093(4) . ?
N1 N2 1.369(4) . ?
N1 C1 1.348(5) . ?
N2 C3 1.348(5) . ?
N2 B1 1.546(5) . ?
N3 N4 1.373(4) . ?
N3 C4 1.334(5) . ?
N4 C6 1.352(5) . ?
N4 B1 1.528(5) . ?
N5 N6 1.358(4) . ?
N5 C7 1.332(5) . ?
N6 C9 1.346(5) . ?
N6 B1 1.552(5) . ?
N7 N8 1.359(4) . ?
N7 C10 1.336(5) . ?
N8 C12 1.352(5) . ?
N8 B2 1.563(5) . ?
N9 N10 1.368(4) . ?
N9 C13 1.355(5) . ?
N10 C15 1.358(5) . ?
N10 B2 1.551(5) . ?
N11 N12 1.371(4) . ?
N11 C16 1.331(5) . ?
N12 C18 1.347(5) . ?
N12 B2 1.516(5) . ?
C1 H1 0.9300 . ?
C1 C2 1.374(5) . ?
C2 H2 0.9300 . ?
C2 C3 1.368(6) . ?
C3 H3 0.9300 . ?
C4 H4 0.9300 . ?
C4 C5 1.392(6) . ?
C5 H5 0.9300 . ?
C5 C6 1.356(6) . ?
C6 H6 0.9300 . ?
C7 H7 0.9300 . ?
C7 C8 1.382(6) . ?
C8 H8 0.9300 . ?
C8 C9 1.374(6) . ?
C9 H9 0.9300 . ?
C10 H10 0.9300 . ?
C10 C11 1.392(6) . ?
C11 H11 0.9300 . ?
C11 C12 1.371(6) . ?
C12 H12 0.9300 . ?
C13 H13 0.9800 . ?
C13 C14 1.398(5) . ?
C14 H14 0.9800 . ?
C14 C15 1.360(5) . ?
C15 H15 0.9800 . ?
C16 H16 0.9300 . ?
C16 C17 1.391(6) . ?
C17 H17 0.9300 . ?
C17 C18 1.354(6) . ?
C18 H18 0.9300 . ?
B1 H1A 1.0600 . ?
B2 H2A 1.0600 . ?
C19 C20 1.393(6) . ?
C19 C24 1.380(6) . ?
C19 C25 1.502(6) . ?
C20 H20 0.9300 . ?
C20 C21 1.367(7) . ?
C21 H21 0.9300 . ?
C21 C22 1.373(8) . ?
C22 H22 0.9300 . ?
C22 C23 1.378(8) . ?
C23 H23 0.9300 . ?
C23 C24 1.380(7) . ?
C24 H24 0.9300 . ?
C25 H25A 0.9600 . ?
C25 H25B 0.9600 . ?
C25 H25C 0.9600 . ?
C26 C27 1.498(10) . ?
C26 C28 1.714(13) 2_577 ?
C26 C30 1.475(10) 2_577 ?
C27 C28 1.260(10) . ?
C27 C28 1.438(10) 2_577 ?
C27 C29 1.510(11) . ?
C28 C29 1.324(13) . ?
C28 C30 1.578(10) . ?
C29 C30 1.292(10) . ?

loop_
_geom_torsion_atom_site_label_1
_geom_torsion_atom_site_label_2
_geom_torsion_atom_site_label_3
_geom_torsion_atom_site_label_4
_geom_torsion
_geom_torsion_site_symmetry_1
_geom_torsion_site_symmetry_2
_geom_torsion_site_symmetry_3
_geom_torsion_site_symmetry_4
_geom_torsion_publ_flag
Eu1 N1 N2 C3 -156.3(2) . . . . ?
Eu1 N1 N2 B1 26.7(4) . . . . ?
Eu1 N1 C1 C2 153.7(3) . . . . ?
Eu1 N3 N4 C6 -163.7(2) . . . . ?
Eu1 N3 N4 B1 7.0(4) . . . . ?
Eu1 N3 C4 C5 161.7(3) . . . . ?
Eu1 N5 N6 C9 172.5(3) . . . . ?
Eu1 N5 N6 B1 -3.8(5) . . . . ?
Eu1 N5 C7 C8 -171.4(3) . . . . ?
Eu1 N7 N8 C12 156.5(3) . . . . ?
Eu1 N7 N8 B2 -41.6(4) . . . . ?
Eu1 N7 C10 C11 -154.7(3) . . . . ?
Eu1 N9 N10 Eu1 107.6(2) 2_676 . . . ?
Eu1 N9 N10 C15 75.9(2) . . . . ?
Eu1 N9 N10 C15 -176.6(2) 2_676 . . . ?
Eu1 N9 N10 B2 -109.8(3) . . . . ?
Eu1 N9 N10 B2 -2.3(5) 2_676 . . . ?
Eu1 N9 C13 Eu1 -108.7(2) 2_676 . . . ?
Eu1 N9 C13 C14 177.5(2) 2_676 . . . ?
Eu1 N9 C13 C14 -73.8(3) . . . . ?
Eu1 N10 C15 C14 70.1(3) . . . . ?
Eu1 N10 B2 N8 -15.4(4) . . . . ?
Eu1 N10 B2 N12 -137.3(3) . . . . ?
Eu1 N11 N12 C18 160.2(3) 2_676 . . . ?
Eu1 N11 N12 B2 -18.8(5) 2_676 . . . ?
Eu1 N11 C16 C17 -162.9(3) 2_676 . . . ?
Eu1 C13 C14 C15 -70.2(3) . . . . ?
Eu1 C14 C15 N10 -66.0(3) . . . . ?
N1 N2 C3 C2 -0.1(4) . . . . ?
N1 N2 B1 N4 45.9(4) . . . . ?
N1 N2 B1 N6 -76.6(4) . . . . ?
N1 C1 C2 C3 0.1(4) . . . . ?
N2 N1 C1 C2 -0.2(4) . . . . ?
N3 N4 C6 C5 -1.2(5) . . . . ?
N3 N4 B1 N2 -64.9(4) . . . . ?
N3 N4 B1 N6 57.3(5) . . . . ?
N3 C4 C5 C6 -0.2(5) . . . . ?
N4 N3 C4 C5 -0.5(4) . . . . ?
N5 N6 C9 C8 -0.7(5) . . . . ?
N5 N6 B1 N2 61.0(4) . . . . ?
N5 N6 B1 N4 -60.4(5) . . . . ?
N5 C7 C8 C9 0.1(5) . . . . ?
N6 N5 C7 C8 -0.5(5) . . . . ?
N7 N8 C12 C11 -1.4(4) . . . . ?
N7 N8 B2 N10 35.9(4) . . . . ?
N7 N8 B2 N12 159.5(3) . . . . ?
N7 C10 C11 C12 -0.7(5) . . . . ?
N8 N7 C10 C11 -0.2(4) . . . . ?
N9 N10 C15 Eu1 -71.1(2) . . . . ?
N9 N10 C15 C14 -0.9(4) . . . . ?
N9 N10 B2 N8 73.5(4) . . . . ?
N9 N10 B2 N12 -48.5(5) . . . . ?
N9 C13 C14 Eu1 69.0(2) . . . . ?
N9 C13 C14 C15 -1.2(4) . . . . ?
N10 N9 C13 Eu1 74.5(2) . . . . ?
N10 N9 C13 C14 0.7(4) . . . . ?
N11 N12 C18 C17 -0.2(4) . . . . ?
N11 N12 B2 N8 -61.1(4) . . . . ?
N11 N12 B2 N10 60.6(5) . . . . ?
N11 C16 C17 C18 -0.7(5) . . . . ?
N12 N11 C16 C17 0.6(5) . . . . ?
C1 N1 N2 C3 0.2(4) . . . . ?
C1 N1 N2 B1 -176.8(3) . . . . ?
C1 C2 C3 N2 0.0(4) . . . . ?
C3 N2 B1 N4 -130.5(4) . . . . ?
C3 N2 B1 N6 106.9(4) . . . . ?
C4 N3 N4 C6 1.0(4) . . . . ?
C4 N3 N4 B1 171.7(3) . . . . ?
C4 C5 C6 N4 0.9(5) . . . . ?
C6 N4 B1 N2 104.0(4) . . . . ?
C6 N4 B1 N6 -133.8(4) . . . . ?
C7 N5 N6 C9 0.7(4) . . . . ?
C7 N5 N6 B1 -175.5(3) . . . . ?
C7 C8 C9 N6 0.4(5) . . . . ?
C9 N6 B1 N2 -114.5(4) . . . . ?
C9 N6 B1 N4 124.1(4) . . . . ?
C10 N7 N8 C12 1.0(4) . . . . ?
C10 N7 N8 B2 162.8(3) . . . . ?
C10 C11 C12 N8 1.3(5) . . . . ?
C12 N8 B2 N10 -165.5(3) . . . . ?
C12 N8 B2 N12 -42.0(5) . . . . ?
C13 N9 N10 Eu1 -75.7(2) . . . . ?
C13 N9 N10 C15 0.1(4) . . . . ?
C13 N9 N10 B2 174.4(3) . . . . ?
C13 C14 C15 Eu1 67.3(3) . . . . ?
C13 C14 C15 N10 1.3(4) . . . . ?
C15 N10 B2 N8 -113.0(4) . . . . ?
C15 N10 B2 N12 125.0(4) . . . . ?
C16 N11 N12 C18 -0.2(4) . . . . ?
C16 N11 N12 B2 -179.2(4) . . . . ?
C16 C17 C18 N12 0.5(5) . . . . ?
C18 N12 B2 N8 120.1(4) . . . . ?
C18 N12 B2 N10 -118.2(4) . . . . ?
B1 N2 C3 C2 176.7(4) . . . . ?
B1 N4 C6 C5 -171.4(4) . . . . ?
B1 N6 C9 C8 175.3(4) . . . . ?
B2 N8 C12 C11 -161.8(4) . . . . ?
B2 N10 C15 Eu1 114.5(3) . . . . ?
B2 N10 C15 C14 -175.3(3) . . . . ?
B2 N12 C18 C17 178.7(4) . . . . ?
C19 C20 C21 C22 0.3(7) . . . . ?
C20 C19 C24 C23 1.0(7) . . . . ?
C20 C21 C22 C23 0.9(8) . . . . ?
C21 C22 C23 C24 -1.2(8) . . . . ?
C22 C23 C24 C19 0.2(8) . . . . ?
C24 C19 C20 C21 -1.2(7) . . . . ?
C25 C19 C20 C21 178.1(4) . . . . ?
C25 C19 C24 C23 -178.4(5) . . . . ?
C26 C27 C28 C29 179.4(8) . . . . ?
C26 C27 C28 C30 -179.7(7) . . . . ?
C27 C28 C29 C30 179.1(8) . . . . ?
C27 C28 C30 C26 164.3(10) . . . 2_577 ?
C27 C28 C30 C29 -1.0(9) . . . . ?
C27 C29 C30 C26 -15.0(13) . . . 2_577 ?
C27 C29 C30 C28 0.9(7) . . . . ?
C28 C26 C27 C28 15.8(10) 2_577 . . . ?
C28 C27 C28 C29 -162.1(11) 2_577 . . . ?
C28 C27 C28 C30 -161.3(14) 2_577 . . . ?
C28 C27 C29 C28 15.4(9) 2_577 . . . ?
C28 C27 C29 C30 14.3(11) 2_577 . . . ?
C28 C27 C29 C30 -1.0(9) . . . . ?
C28 C29 C30 C26 -15.9(9) . . . 2_577 ?
C29 C27 C28 C30 0.8(7) . . . . ?
C29 C28 C30 C26 165.3(8) . . . 2_577 ?
C30 C26 C27 C28 15.4(11) 2_577 . . . ?
C30 C26 C27 C28 -0.4(7) 2_577 . . 2_577 ?
C30 C28 C29 C27 -179.1(8) . . . . ?
